data_2014597
loop_
_publ_author_name
'Yun-Ling, Gao'
'Xiao-Jun, Peng'
'Shi-Guo, Sun'
'Chang-Neng, Chen '
'Li-Cheng, Sun'

_publ_section_title
;\m-Oxo-bis{[(6-hydroxymethyl-2-pyridylmethyl)bis(2-pyridylmethyl)amine-\k^5^<i>N</i>,<i>N</i>',<i>N</i>'',<i>N</i>''',<i>O</i>]iron(III)}
 tetrakis(perchlorate)
;
_journal_issue 1
_journal_name_full 'Acta Crystallographica Section C'
_journal_page_first m13
_journal_page_last m15
_journal_paper_doi 10.1107/S0108270104028148
_journal_volume 61
_journal_year 2005
_chemical_formula_iupac '[Fe2 O (C19 H20 N4 O)2] (Cl O4)4'
_chemical_formula_moiety 'C38 H40 Fe2 N8 O3 4+, 4Cl O4 -'
_chemical_formula_sum 'C38 H40 Cl4 Fe2 N8 O19'
_chemical_formula_weight 1166.28
_chemical_name_systematic
;
\m-Oxo-bis{[(6-hydroxymethyl-2-pyridylmethyl)bis(2-pyridylmethyl)amine
-\k^5^N,N',N'',N''',O]iron(III)} tetrakis(perchlorate)
;
_space_group_IT_number 15
_symmetry_cell_setting monoclinic
_symmetry_space_group_name_Hall '-C 2yc'
_symmetry_space_group_name_H-M 'C 1 2/c 1'
_atom_sites_solution_hydrogens geom
_atom_sites_solution_primary direct
_atom_sites_solution_secondary difmap
_audit_creation_method SHELXL-97
_cell_angle_alpha 90.00
_cell_angle_beta 111.220(2)
_cell_angle_gamma 90.00
_cell_formula_units_Z 4
_cell_length_a 24.0733(9)
_cell_length_b 9.9223(3)
_cell_length_c 20.5055(8)
_cell_measurement_reflns_used 3348
_cell_measurement_temperature 293(2)
_cell_measurement_theta_max 25.10
_cell_measurement_theta_min 1.81
_cell_volume 4565.9(3)
_computing_cell_refinement 'SMART and SAINT (Siemens,1994)'
_computing_data_collection 'SMART (Siemens,1996)'
_computing_data_reduction 'SAINT? and XPREP in SHELXTL (Siemens, 1994)'
_computing_molecular_graphics SHELXTL
_computing_publication_material SHELXTL
_computing_structure_refinement SHELXTL
_computing_structure_solution SHELXTL
_diffrn_ambient_temperature 293(2)
_diffrn_measured_fraction_theta_full 0.984
_diffrn_measured_fraction_theta_max 0.984
_diffrn_measurement_device_type 'Siemens SMART CCD area-detector'
_diffrn_measurement_method '\f and \w scans'
_diffrn_radiation_monochromator graphite
_diffrn_radiation_source 'fine-focus sealed tube'
_diffrn_radiation_type MoK\a
_diffrn_radiation_wavelength 0.71073
_diffrn_reflns_av_R_equivalents 0.0450
_diffrn_reflns_av_sigmaI/netI 0.0549
_diffrn_reflns_limit_h_max 25
_diffrn_reflns_limit_h_min -28
_diffrn_reflns_limit_k_max 11
_diffrn_reflns_limit_k_min -11
_diffrn_reflns_limit_l_max 24
_diffrn_reflns_limit_l_min -12
_diffrn_reflns_number 7191
_diffrn_reflns_theta_full 25.10
_diffrn_reflns_theta_max 25.10
_diffrn_reflns_theta_min 1.81
_exptl_absorpt_coefficient_mu 0.957
_exptl_absorpt_correction_T_max .856
_exptl_absorpt_correction_T_min .7128
_exptl_absorpt_correction_type empirical
_exptl_absorpt_process_details '(SADABS; Sheldrick, 1996)'
_exptl_crystal_colour red
_exptl_crystal_density_diffrn 1.697
_exptl_crystal_density_method 'not measured'
_exptl_crystal_description block
_exptl_crystal_F_000 2384
_exptl_crystal_size_max .34
_exptl_crystal_size_mid .28
_exptl_crystal_size_min .16
_refine_diff_density_max 0.655
_refine_diff_density_min -0.475
_refine_ls_goodness_of_fit_ref 1.090
_refine_ls_hydrogen_treatment mixed
_refine_ls_matrix_type full
_refine_ls_number_parameters 326
_refine_ls_number_reflns 4002
_refine_ls_number_restraints 1
_refine_ls_restrained_S_all 1.090
_refine_ls_R_factor_gt 0.0752
_refine_ls_shift/su_max 0.000
_refine_ls_shift/su_mean 0.000
_refine_ls_structure_factor_coef Fsqd
_refine_ls_weighting_details 'calc w=1/[\s^2^(Fo^2^)+(0.0536P)^2^+58.9568P] where P=(Fo^2^+2Fc^2^)/3'
_refine_ls_weighting_scheme calc
_refine_ls_wR_factor_gt 0.1659
_refine_ls_wR_factor_ref 0.1910
_reflns_number_gt 3000
_reflns_number_total 4002
_reflns_threshold_expression I>2\s(I)
_cod_data_source_file av1198.cif
_cod_data_source_block I
_cod_depositor_comments
;
  Moved the _audit_creation_method data item out of the loop.

  Antanas Vaitkus,
  2019-03-01
;
_cod_original_sg_symbol_H-M 'C 2/c'
_cod_database_code 2014597
_cod_database_fobs_code 2014597

loop_
_symmetry_equiv_pos_as_xyz
'x, y, z'
'-x, y, -z+1/2'
'x+1/2, y+1/2, z'
'-x+1/2, y+1/2, -z+1/2'
'-x, -y, -z'
'x, -y, z-1/2'
'-x+1/2, -y+1/2, -z'
'x+1/2, -y+1/2, z-1/2'

loop_
_atom_site_label
_atom_site_fract_x
_atom_site_fract_y
_atom_site_fract_z
_atom_site_U_iso_or_equiv
_atom_site_adp_type
_atom_site_calc_flag
_atom_site_refinement_flags
_atom_site_occupancy
_atom_site_disorder_assembly
_atom_site_disorder_group
_atom_site_type_symbol
Fe1 0.29296(4) 0.79664(9) 0.08823(5) 0.0304(3) Uani d . 1 . . Fe
O1 0.3169(2) 0.6180(5) 0.1415(3) 0.0451(12) Uani d D 1 . . O
O2 0.2500 0.7500 0.0000 0.0445(17) Uani d S 1 . . O
O3 0.4608(4) 0.3527(12) 0.0495(4) 0.144(4) Uani d . 1 . . O
O4 0.4874(4) 0.4481(9) 0.1561(5) 0.119(3) Uani d . 1 . . O
O5 0.4691(4) 0.2171(8) 0.1403(5) 0.130(3) Uani d . 1 . . O
O6 0.3914(3) 0.3699(7) 0.1005(5) 0.102(3) Uani d . 1 . . O
O7 0.1601(3) 0.3947(9) 0.1270(4) 0.108(3) Uani d . 1 . . O
O8 0.2578(3) 0.3888(5) 0.1329(3) 0.0619(15) Uani d . 1 . . O
O9 0.2360(3) 0.4851(6) 0.2249(3) 0.0765(19) Uani d . 1 . . O
O10 0.2281(3) 0.2526(6) 0.2063(3) 0.0686(17) Uani d . 1 . . O
N1 0.2182(2) 0.8654(6) 0.1099(3) 0.0360(13) Uani d . 1 . . N
N2 0.2995(2) 1.0166(5) 0.0817(3) 0.0330(12) Uani d . 1 . . N
N3 0.3697(2) 0.8181(6) 0.0602(3) 0.0377(13) Uani d . 1 . . N
N4 0.3547(2) 0.8471(6) 0.1896(3) 0.0366(13) Uani d . 1 . . N
C1 0.1858(3) 0.7920(8) 0.1383(4) 0.0444(17) Uani d . 1 . . C
H1 0.1989 0.7062 0.1551 0.053 Uiso calc R 1 . . H
C2 0.1338(3) 0.8394(9) 0.1435(4) 0.057(2) Uani d . 1 . . C
H2 0.1122 0.7870 0.1636 0.068 Uiso calc R 1 . . H
C3 0.1144(3) 0.9659(10) 0.1180(4) 0.062(2) Uani d . 1 . . C
H3 0.0789 0.9989 0.1199 0.074 Uiso calc R 1 . . H
C4 0.1473(3) 1.0440(8) 0.0899(4) 0.051(2) Uani d . 1 . . C
H4 0.1350 1.1307 0.0739 0.062 Uiso calc R 1 . . H
C5 0.1996(3) 0.9903(7) 0.0859(3) 0.0402(16) Uani d . 1 . . C
C6 0.2364(3) 1.0635(7) 0.0511(4) 0.0420(16) Uani d . 1 . . C
H6A 0.2206 1.0458 0.0012 0.050 Uiso calc R 1 . . H
H6B 0.2346 1.1598 0.0581 0.050 Uiso calc R 1 . . H
C7 0.3320(3) 1.0455(7) 0.0336(4) 0.0440(17) Uani d . 1 . . C
H7A 0.3528 1.1308 0.0467 0.053 Uiso calc R 1 . . H
H7B 0.3034 1.0544 -0.0137 0.053 Uiso calc R 1 . . H
C8 0.3762(3) 0.9382(7) 0.0349(3) 0.0394(16) Uani d . 1 . . C
C9 0.4190(3) 0.9582(8) 0.0047(4) 0.0502(19) Uani d . 1 . . C
H9 0.4233 1.0419 -0.0133 0.060 Uiso calc R 1 . . H
C10 0.4547(3) 0.8514(9) 0.0020(5) 0.060(2) Uani d . 1 . . C
H10 0.4831 0.8620 -0.0186 0.072 Uiso calc R 1 . . H
C11 0.4482(3) 0.7299(8) 0.0297(4) 0.0490(19) Uani d . 1 . . C
H11 0.4727 0.6579 0.0289 0.059 Uiso calc R 1 . . H
C12 0.4057(3) 0.7147(7) 0.0586(4) 0.0428(16) Uani d . 1 . . C
H12 0.4014 0.6319 0.0775 0.051 Uiso calc R 1 . . H
C13 0.3296(3) 1.0761(7) 0.1530(3) 0.0401(16) Uani d . 1 . . C
H13A 0.3514 1.1562 0.1494 0.048 Uiso calc R 1 . . H
H13B 0.2997 1.1027 0.1720 0.048 Uiso calc R 1 . . H
C14 0.3716(3) 0.9777(7) 0.2016(3) 0.0344(14) Uani d . 1 . . C
C15 0.4222(3) 1.0126(8) 0.2575(4) 0.0476(18) Uani d . 1 . . C
H15 0.4340 1.1022 0.2659 0.057 Uiso calc R 1 . . H
C16 0.4549(4) 0.9118(9) 0.3004(4) 0.059(2) Uani d . 1 . . C
H16 0.4889 0.9337 0.3384 0.071 Uiso calc R 1 . . H
C17 0.4379(3) 0.7788(8) 0.2880(4) 0.052(2) Uani d . 1 . . C
H17 0.4600 0.7106 0.3170 0.063 Uiso calc R 1 . . H
C18 0.3866(3) 0.7498(7) 0.2306(3) 0.0399(16) Uani d . 1 . . C
C19 0.3628(3) 0.6109(7) 0.2110(4) 0.0505(19) Uani d . 1 . . C
H19A 0.3945 0.5506 0.2108 0.061 Uiso calc R 1 . . H
H19B 0.3461 0.5771 0.2444 0.061 Uiso calc R 1 . . H
Cl1 0.45259(9) 0.3448(2) 0.11403(12) 0.0582(5) Uani d . 1 . . Cl
Cl2 0.21960(9) 0.38082(18) 0.17381(10) 0.0492(5) Uani d . 1 . . Cl
H20 0.297(3) 0.546(5) 0.133(4) 0.07(3) Uiso d D 1 . . H

loop_
_atom_site_aniso_label
_atom_site_aniso_U_11
_atom_site_aniso_U_22
_atom_site_aniso_U_33
_atom_site_aniso_U_12
_atom_site_aniso_U_13
_atom_site_aniso_U_23
Fe1 0.0316(5) 0.0293(5) 0.0298(5) -0.0013(4) 0.0104(4) -0.0016(4)
O1 0.051(3) 0.035(3) 0.047(3) -0.005(2) 0.015(2) 0.003(2)
O2 0.034(4) 0.058(4) 0.037(4) -0.005(3) 0.008(3) -0.011(3)
O3 0.122(7) 0.235(12) 0.093(6) 0.048(7) 0.062(6) 0.026(7)
O4 0.092(5) 0.110(6) 0.157(8) -0.039(5) 0.047(5) -0.045(6)
O5 0.112(7) 0.067(5) 0.179(9) 0.026(5) 0.015(6) 0.040(5)
O6 0.063(4) 0.077(5) 0.185(8) -0.003(4) 0.069(5) -0.010(5)
O7 0.064(4) 0.144(7) 0.094(5) 0.021(5) 0.002(4) 0.024(5)
O8 0.087(4) 0.051(3) 0.064(3) -0.016(3) 0.046(3) -0.008(3)
O9 0.121(6) 0.045(3) 0.080(4) -0.010(3) 0.056(4) -0.015(3)
O10 0.101(5) 0.044(3) 0.069(4) 0.000(3) 0.040(4) 0.012(3)
N1 0.033(3) 0.044(3) 0.031(3) -0.004(2) 0.011(2) -0.010(2)
N2 0.033(3) 0.030(3) 0.036(3) 0.003(2) 0.012(2) 0.003(2)
N3 0.037(3) 0.043(3) 0.035(3) -0.004(3) 0.015(2) -0.001(2)
N4 0.034(3) 0.043(3) 0.031(3) -0.001(2) 0.011(2) 0.001(2)
C1 0.043(4) 0.051(4) 0.043(4) -0.001(3) 0.019(3) -0.004(3)
C2 0.045(4) 0.074(6) 0.057(5) -0.006(4) 0.025(4) -0.004(4)
C3 0.036(4) 0.081(7) 0.071(6) -0.006(4) 0.021(4) -0.025(5)
C4 0.032(4) 0.049(4) 0.064(5) 0.009(3) 0.006(4) -0.015(4)
C5 0.036(4) 0.045(4) 0.032(3) 0.003(3) 0.002(3) -0.007(3)
C6 0.038(4) 0.037(4) 0.043(4) 0.006(3) 0.005(3) 0.001(3)
C7 0.059(4) 0.030(4) 0.046(4) -0.005(3) 0.022(4) 0.006(3)
C8 0.031(3) 0.040(4) 0.042(4) -0.007(3) 0.007(3) 0.001(3)
C9 0.040(4) 0.053(5) 0.059(5) -0.013(4) 0.020(4) 0.008(4)
C10 0.045(4) 0.073(6) 0.071(6) -0.011(4) 0.033(4) -0.005(5)
C11 0.038(4) 0.057(5) 0.057(5) 0.000(3) 0.022(4) -0.013(4)
C12 0.039(4) 0.043(4) 0.043(4) 0.002(3) 0.010(3) -0.006(3)
C13 0.042(4) 0.036(4) 0.037(4) -0.005(3) 0.009(3) -0.007(3)
C14 0.037(4) 0.037(4) 0.030(3) -0.005(3) 0.011(3) -0.005(3)
C15 0.043(4) 0.055(5) 0.038(4) -0.009(3) 0.007(3) -0.006(3)
C16 0.051(5) 0.075(6) 0.040(4) -0.018(4) 0.003(4) 0.000(4)
C17 0.039(4) 0.063(5) 0.045(4) 0.010(4) 0.004(3) 0.012(4)
C18 0.041(4) 0.041(4) 0.039(4) 0.000(3) 0.017(3) 0.001(3)
C19 0.061(5) 0.046(4) 0.046(4) 0.013(4) 0.020(4) 0.012(3)
Cl1 0.0503(11) 0.0496(11) 0.0760(14) 0.0032(9) 0.0245(10) 0.0023(10)
Cl2 0.0592(11) 0.0429(10) 0.0476(10) -0.0020(8) 0.0218(9) 0.0027(8)

loop_
_atom_type_symbol
_atom_type_description
_atom_type_scat_dispersion_real
_atom_type_scat_dispersion_imag
_atom_type_scat_source
C C 0.0033 0.0016 'International Tables Vol C Tables 4.2.6.8 and 6.1.1.4'
H H 0.0000 0.0000 'International Tables Vol C Tables 4.2.6.8 and 6.1.1.4'
N N 0.0061 0.0033 'International Tables Vol C Tables 4.2.6.8 and 6.1.1.4'
O O 0.0106 0.0060 'International Tables Vol C Tables 4.2.6.8 and 6.1.1.4'
Cl Cl 0.1484 0.1585 'International Tables Vol C Tables 4.2.6.8 and 6.1.1.4'
Fe Fe 0.3463 0.8444 'International Tables Vol C Tables 4.2.6.8 and 6.1.1.4'

loop_
_geom_angle_atom_site_label_1
_geom_angle_atom_site_label_2
_geom_angle_atom_site_label_3
_geom_angle_site_symmetry_3
_geom_angle
_geom_angle_publ_flag
O2 Fe1 O1 . 105.26(15) yes
O2 Fe1 N1 . 94.12(14) yes
O1 Fe1 N1 . 105.2(2) yes
O2 Fe1 N4 . 172.06(15) yes
O1 Fe1 N4 . 73.8(2) yes
N1 Fe1 N4 . 93.7(2) yes
O2 Fe1 N3 . 89.61(14) yes
O1 Fe1 N3 . 97.2(2) yes
N1 Fe1 N3 . 155.3(2) yes
N4 Fe1 N3 . 82.7(2) yes
O2 Fe1 N2 . 102.90(14) yes
O1 Fe1 N2 . 151.4(2) yes
N1 Fe1 N2 . 77.1(2) yes
N4 Fe1 N2 . 77.6(2) yes
N3 Fe1 N2 . 78.3(2) yes
C19 O1 Fe1 . 122.1(4) ?
C19 O1 H20 . 109(6) ?
Fe1 O1 H20 . 127(6) ?
Fe1 O2 Fe1 7_565 180.00(5) yes
C1 N1 C5 . 119.1(6) ?
C1 N1 Fe1 . 126.0(5) ?
C5 N1 Fe1 . 114.5(4) ?
C7 N2 C6 . 111.1(5) ?
C7 N2 C13 . 112.6(5) ?
C6 N2 C13 . 110.3(5) ?
C7 N2 Fe1 . 107.3(4) ?
C6 N2 Fe1 . 104.5(4) ?
C13 N2 Fe1 . 110.6(4) ?
C8 N3 C12 . 120.2(6) ?
C8 N3 Fe1 . 115.5(4) ?
C12 N3 Fe1 . 123.8(5) ?
C18 N4 C14 . 120.9(6) ?
C18 N4 Fe1 . 119.1(5) ?
C14 N4 Fe1 . 117.4(4) ?
N1 C1 C2 . 122.4(7) ?
N1 C1 H1 . 118.8 ?
C2 C1 H1 . 118.8 ?
C3 C2 C1 . 118.4(8) ?
C3 C2 H2 . 120.8 ?
C1 C2 H2 . 120.8 ?
C4 C3 C2 . 120.5(7) ?
C4 C3 H3 . 119.8 ?
C2 C3 H3 . 119.8 ?
C3 C4 C5 . 118.6(7) ?
C3 C4 H4 . 120.7 ?
C5 C4 H4 . 120.7 ?
N1 C5 C4 . 121.1(7) ?
N1 C5 C6 . 116.1(6) ?
C4 C5 C6 . 122.7(7) ?
N2 C6 C5 . 109.5(5) ?
N2 C6 H6A . 109.8 ?
C5 C6 H6A . 109.8 ?
N2 C6 H6B . 109.8 ?
C5 C6 H6B . 109.8 ?
H6A C6 H6B . 108.2 ?
N2 C7 C8 . 113.0(5) ?
N2 C7 H7A . 109.0 ?
C8 C7 H7A . 109.0 ?
N2 C7 H7B . 109.0 ?
C8 C7 H7B . 109.0 ?
H7A C7 H7B . 107.8 ?
N3 C8 C9 . 120.7(7) ?
N3 C8 C7 . 117.4(6) ?
C9 C8 C7 . 121.6(6) ?
C10 C9 C8 . 118.6(7) ?
C10 C9 H9 . 120.7 ?
C8 C9 H9 . 120.7 ?
C11 C10 C9 . 119.7(7) ?
C11 C10 H10 . 120.1 ?
C9 C10 H10 . 120.1 ?
C12 C11 C10 . 119.7(7) ?
C12 C11 H11 . 120.2 ?
C10 C11 H11 . 120.2 ?
N3 C12 C11 . 121.1(7) ?
N3 C12 H12 . 119.5 ?
C11 C12 H12 . 119.5 ?
C14 C13 N2 . 111.4(5) ?
C14 C13 H13A . 109.3 ?
N2 C13 H13A . 109.3 ?
C14 C13 H13B . 109.3 ?
N2 C13 H13B . 109.3 ?
H13A C13 H13B . 108.0 ?
N4 C14 C15 . 120.5(6) ?
N4 C14 C13 . 114.6(5) ?
C15 C14 C13 . 124.8(6) ?
C16 C15 C14 . 118.5(7) ?
C16 C15 H15 . 120.8 ?
C14 C15 H15 . 120.8 ?
C15 C16 C17 . 121.1(7) ?
C15 C16 H16 . 119.5 ?
C17 C16 H16 . 119.5 ?
C16 C17 C18 . 117.8(7) ?
C16 C17 H17 . 121.1 ?
C18 C17 H17 . 121.1 ?
N4 C18 C17 . 121.2(7) ?
N4 C18 C19 . 115.1(6) ?
C17 C18 C19 . 123.7(7) ?
O1 C19 C18 . 107.5(6) ?
O1 C19 H19A . 110.2 ?
C18 C19 H19A . 110.2 ?
O1 C19 H19B . 110.2 ?
C18 C19 H19B . 110.2 ?
H19A C19 H19B . 108.5 ?
O5 Cl1 O4 . 114.0(6) ?
O5 Cl1 O3 . 107.5(7) ?
O4 Cl1 O3 . 106.3(6) ?
O5 Cl1 O6 . 111.7(5) ?
O4 Cl1 O6 . 109.8(5) ?
O3 Cl1 O6 . 107.2(5) ?
O7 Cl2 O10 . 110.2(5) ?
O7 Cl2 O9 . 111.9(5) ?
O10 Cl2 O9 . 110.7(4) ?
O7 Cl2 O8 . 107.5(4) ?
O10 Cl2 O8 . 107.9(4) ?
O9 Cl2 O8 . 108.7(4) ?

loop_
_geom_bond_atom_site_label_1
_geom_bond_atom_site_label_2
_geom_bond_site_symmetry_2
_geom_bond_distance
_geom_bond_publ_flag
Fe1 O2 . 1.7896(9) yes
Fe1 O1 . 2.052(5) yes
Fe1 N1 . 2.117(5) yes
Fe1 N4 . 2.132(5) yes
Fe1 N3 . 2.134(5) yes
Fe1 N2 . 2.196(5) yes
O1 C19 . 1.455(9) ?
O1 H20 . 0.84(6) ?
O2 Fe1 7_565 1.7896(9) ?
O3 Cl1 . 1.409(8) ?
O4 Cl1 . 1.404(8) ?
O5 Cl1 . 1.378(7) ?
O6 Cl1 . 1.418(6) ?
O7 Cl2 . 1.413(7) ?
O8 Cl2 . 1.454(5) ?
O9 Cl2 . 1.423(6) ?
O10 Cl2 . 1.415(6) ?
N1 C1 . 1.346(9) ?
N1 C5 . 1.349(9) ?
N2 C7 . 1.492(8) ?
N2 C6 . 1.492(8) ?
N2 C13 . 1.499(8) ?
N3 C8 . 1.332(8) ?
N3 C12 . 1.351(8) ?
N4 C18 . 1.328(8) ?
N4 C14 . 1.354(8) ?
C1 C2 . 1.376(10) ?
C1 H1 . 0.9300 ?
C2 C3 . 1.374(12) ?
C2 H2 . 0.9300 ?
C3 C4 . 1.374(11) ?
C3 H3 . 0.9300 ?
C4 C5 . 1.396(9) ?
C4 H4 . 0.9300 ?
C5 C6 . 1.510(10) ?
C6 H6A . 0.9700 ?
C6 H6B . 0.9700 ?
C7 C8 . 1.498(9) ?
C7 H7A . 0.9700 ?
C7 H7B . 0.9700 ?
C8 C9 . 1.395(9) ?
C9 C10 . 1.378(11) ?
C9 H9 . 0.9300 ?
C10 C11 . 1.365(11) ?
C10 H10 . 0.9300 ?
C11 C12 . 1.363(10) ?
C11 H11 . 0.9300 ?
C12 H12 . 0.9300 ?
C13 C14 . 1.496(9) ?
C13 H13A . 0.9700 ?
C13 H13B . 0.9700 ?
C14 C15 . 1.379(9) ?
C15 C16 . 1.376(11) ?
C15 H15 . 0.9300 ?
C16 C17 . 1.377(11) ?
C16 H16 . 0.9300 ?
C17 C18 . 1.393(10) ?
C17 H17 . 0.9300 ?
C18 C19 . 1.491(10) ?
C19 H19A . 0.9700 ?
C19 H19B . 0.9700 ?

loop_
_geom_hbond_atom_site_label_D
_geom_hbond_atom_site_label_H
_geom_hbond_atom_site_label_A
_geom_hbond_distance_DH
_geom_hbond_distance_HA
_geom_hbond_distance_DA
_geom_hbond_angle_DHA
O1 H20 O8 0.84(6) 1.82(3) 2.654(7) 169(8)
